data_2232426
loop_
_publ_author_name
'Johnson, Kevin R. D.'
'Bender, Christopher O.'
'Boer\'e, Ren\'e T.'

_publ_section_title
;
 <i>exo</i>-10,11-Dibromotricyclo[6.3.1.0^2,7^]dodeca-2,4,6,9-tetraene
;
_journal_coeditor_code PV2455
_journal_issue 11
_journal_name_full 'Acta Crystallographica Section E'
_journal_page_first o2975
_journal_paper_doi 10.1107/S1600536811041730
_journal_volume 67
_journal_year 2011
_chemical_formula_iupac 'C12 H10 Br2'
_chemical_formula_moiety 'C12 H10 Br2'
_chemical_formula_sum 'C12 H10 Br2'
_chemical_formula_weight 314.02
_chemical_melting_point_gt 355
_chemical_melting_point_lt 356
_chemical_name_common
;
exo-3,4-Dibromo-6,7-benzobicyclo[3.2.1]octa-2,6-diene
;
_chemical_name_systematic
;
10,11-dibromotricyclo[6.3.1.0^2,7^]dodeca-2,4,6,9-tetraene
;
_space_group_IT_number 2
_symmetry_cell_setting triclinic
_symmetry_space_group_name_Hall '-P 1'
_symmetry_space_group_name_H-M 'P -1'
_atom_sites_solution_hydrogens geom
_atom_sites_solution_primary heavy
_atom_sites_solution_secondary difmap
_audit_creation_method SHELXL-97
_cell_angle_alpha 78.9360(10)
_cell_angle_beta 78.8670(10)
_cell_angle_gamma 83.6650(10)
_cell_formula_units_Z 2
_cell_length_a 6.8554(5)
_cell_length_b 8.0926(6)
_cell_length_c 10.1024(7)
_cell_measurement_reflns_used 4757
_cell_measurement_temperature 173(2)
_cell_measurement_theta_max 27.55
_cell_measurement_theta_min 2.57
_cell_volume 538.13(7)
_computing_cell_refinement 'SAINT-Plus (Bruker, 2008)'
_computing_data_collection 'APEX2 (Bruker, 2008)'
_computing_data_reduction 'SAINT-Plus (Bruker, 2008)'
_computing_molecular_graphics 'X-SEED (Barbour, 2001)'
_computing_publication_material 'publCIF (Westrip, 2010)'
_computing_structure_refinement 'SHELXTL (Sheldrick, 2008)'
_computing_structure_solution 'SHELXS97 (Sheldrick, 2008)'
_diffrn_ambient_temperature 173(2)
_diffrn_detector_area_resol_mean 66.06
_diffrn_measured_fraction_theta_full 0.992
_diffrn_measured_fraction_theta_max 0.992
_diffrn_measurement_device_type 'Bruker APEXII CCD area-detector'
_diffrn_measurement_method '\f and \w'
_diffrn_radiation_monochromator graphite
_diffrn_radiation_source 'fine-focus sealed tube'
_diffrn_radiation_type MoK\a
_diffrn_radiation_wavelength 0.71073
_diffrn_reflns_av_R_equivalents 0.0129
_diffrn_reflns_av_sigmaI/netI 0.0133
_diffrn_reflns_limit_h_max 8
_diffrn_reflns_limit_h_min -8
_diffrn_reflns_limit_k_max 10
_diffrn_reflns_limit_k_min -10
_diffrn_reflns_limit_l_max 12
_diffrn_reflns_limit_l_min -12
_diffrn_reflns_number 6108
_diffrn_reflns_theta_full 27.10
_diffrn_reflns_theta_max 27.10
_diffrn_reflns_theta_min 2.09
_exptl_absorpt_coefficient_mu 7.487
_exptl_absorpt_correction_T_max 0.7456
_exptl_absorpt_correction_T_min 0.4966
_exptl_absorpt_correction_type multi-scan
_exptl_absorpt_process_details
;
(SADABS; Bruker, 2008)
;
_exptl_crystal_colour colourless
_exptl_crystal_density_diffrn 1.938
_exptl_crystal_description plate
_exptl_crystal_F_000 304
_exptl_crystal_size_max 0.37
_exptl_crystal_size_mid 0.36
_exptl_crystal_size_min 0.09
_refine_diff_density_max 0.577
_refine_diff_density_min -0.452
_refine_ls_extinction_coef 0.0205(9)
_refine_ls_extinction_expression Fc^*^=kFc[1+0.001xFc^2^\l^3^/sin(2\q)]^-1/4^
_refine_ls_extinction_method 'SHELXTL (Sheldrick, 2008)'
_refine_ls_goodness_of_fit_ref 1.034
_refine_ls_hydrogen_treatment constr
_refine_ls_matrix_type full
_refine_ls_number_parameters 128
_refine_ls_number_reflns 2354
_refine_ls_number_restraints 0
_refine_ls_restrained_S_all 1.034
_refine_ls_R_factor_all 0.0171
_refine_ls_R_factor_gt 0.0158
_refine_ls_shift/su_max 0.001
_refine_ls_shift/su_mean 0.000
_refine_ls_structure_factor_coef Fsqd
_refine_ls_weighting_details 'calc w=1/[\s^2^(Fo^2^)+(0.0181P)^2^+0.3469P] where P=(Fo^2^+2Fc^2^)/3'
_refine_ls_weighting_scheme calc
_refine_ls_wR_factor_gt 0.0394
_refine_ls_wR_factor_ref 0.0403
_reflns_number_gt 2240
_reflns_number_total 2354
_reflns_threshold_expression I>2sigma(I)
_cod_data_source_file pv2455.cif
_cod_data_source_block I
_cod_database_code 2232426
_cod_database_fobs_code 2232426

loop_
_symmetry_equiv_pos_as_xyz
'x, y, z'
'-x, -y, -z'

loop_
_atom_site_type_symbol
_atom_site_label
_atom_site_fract_x
_atom_site_fract_y
_atom_site_fract_z
_atom_site_U_iso_or_equiv
_atom_site_adp_type
_atom_site_calc_flag
_atom_site_refinement_flags
_atom_site_occupancy
_atom_site_symmetry_multiplicity
Br Br1 0.21938(3) 0.19786(2) 0.215988(17) 0.02899(7) Uani d . 1 1
Br Br2 0.61510(3) 0.37752(2) 0.314452(18) 0.03298(7) Uani d . 1 1
C C10 0.2653(2) 0.43063(19) 0.19221(16) 0.0202(3) Uani d . 1 1
C C9 0.2194(2) 0.5361(2) 0.08314(16) 0.0210(3) Uani d . 1 1
H H9 0.1728 0.4944 0.0141 0.025 Uiso calc R 1 1
C C11 0.3411(2) 0.48460(19) 0.30557(16) 0.0206(3) Uani d . 1 1
H H11 0.2516 0.4464 0.3944 0.025 Uiso calc R 1 1
C C7 0.0743(2) 0.79247(18) 0.17148(15) 0.0193(3) Uani d . 1 1
C C1 0.3474(2) 0.67785(19) 0.28318(16) 0.0198(3) Uani d . 1 1
H H1 0.4275 0.7135 0.3443 0.024 Uiso calc R 1 1
C C2 0.1358(2) 0.76059(18) 0.29894(15) 0.0188(3) Uani d . 1 1
C C12 0.4241(2) 0.7434(2) 0.13037(16) 0.0224(3) Uani d . 1 1
H H12A 0.4561 0.8627 0.1142 0.027 Uiso calc R 1 1
H H12B 0.5428 0.6735 0.0938 0.027 Uiso calc R 1 1
C C8 0.2415(2) 0.72350(19) 0.06857(16) 0.0209(3) Uani d . 1 1
H H8 0.2463 0.7860 -0.0274 0.025 Uiso calc R 1 1
C C5 -0.2360(2) 0.9194(2) 0.27206(18) 0.0246(3) Uani d . 1 1
H H5 -0.3634 0.9756 0.2636 0.029 Uiso calc R 1 1
C C3 0.0114(2) 0.8056(2) 0.41336(16) 0.0224(3) Uani d . 1 1
H H3 0.0520 0.7817 0.5002 0.027 Uiso calc R 1 1
C C4 -0.1757(2) 0.8871(2) 0.39833(17) 0.0254(3) Uani d . 1 1
H H4 -0.2624 0.9208 0.4755 0.030 Uiso calc R 1 1
C C6 -0.1118(2) 0.8703(2) 0.15684(17) 0.0225(3) Uani d . 1 1
H H6 -0.1544 0.8901 0.0707 0.027 Uiso calc R 1 1

loop_
_atom_site_aniso_label
_atom_site_aniso_U_11
_atom_site_aniso_U_22
_atom_site_aniso_U_33
_atom_site_aniso_U_12
_atom_site_aniso_U_13
_atom_site_aniso_U_23
Br1 0.04010(11) 0.01927(9) 0.02778(10) -0.00622(7) -0.00221(7) -0.00608(6)
Br2 0.03114(11) 0.03503(11) 0.03414(11) 0.01206(7) -0.01449(7) -0.00890(7)
C10 0.0213(7) 0.0171(7) 0.0224(7) -0.0028(6) -0.0008(6) -0.0064(6)
C9 0.0197(7) 0.0237(8) 0.0207(7) -0.0012(6) -0.0027(6) -0.0078(6)
C11 0.0213(7) 0.0206(7) 0.0197(7) 0.0022(6) -0.0047(6) -0.0040(6)
C7 0.0222(7) 0.0155(7) 0.0200(7) -0.0026(6) -0.0032(6) -0.0028(5)
C1 0.0188(7) 0.0206(7) 0.0214(7) -0.0012(6) -0.0047(6) -0.0057(6)
C2 0.0197(7) 0.0156(7) 0.0216(7) -0.0022(5) -0.0037(6) -0.0036(5)
C12 0.0204(7) 0.0217(8) 0.0241(8) -0.0029(6) -0.0003(6) -0.0041(6)
C8 0.0233(8) 0.0206(7) 0.0176(7) -0.0005(6) -0.0026(6) -0.0021(6)
C5 0.0189(7) 0.0211(8) 0.0334(9) -0.0001(6) -0.0045(6) -0.0048(6)
C3 0.0254(8) 0.0218(8) 0.0206(7) -0.0027(6) -0.0038(6) -0.0052(6)
C4 0.0239(8) 0.0240(8) 0.0270(8) -0.0019(6) 0.0022(6) -0.0079(6)
C6 0.0234(8) 0.0199(7) 0.0250(8) -0.0019(6) -0.0075(6) -0.0026(6)

loop_
_atom_type_symbol
_atom_type_description
_atom_type_scat_dispersion_real
_atom_type_scat_dispersion_imag
_atom_type_scat_source
C C 0.0033 0.0016 'International Tables Vol C Tables 4.2.6.8 and 6.1.1.4'
H H 0.0000 0.0000 'International Tables Vol C Tables 4.2.6.8 and 6.1.1.4'
Br Br -0.2901 2.4595 'International Tables Vol C Tables 4.2.6.8 and 6.1.1.4'

loop_
_geom_angle_atom_site_label_1
_geom_angle_atom_site_label_2
_geom_angle_atom_site_label_3
_geom_angle
C9 C10 C11 123.77(14)
C9 C10 Br1 119.62(12)
C11 C10 Br1 116.49(11)
C10 C9 C8 119.94(14)
C10 C9 H9 120.0
C8 C9 H9 120.0
C10 C11 C1 111.60(13)
C10 C11 Br2 109.24(10)
C1 C11 Br2 108.86(10)
C10 C11 H11 109.0
C1 C11 H11 109.0
Br2 C11 H11 109.0
C6 C7 C2 120.87(14)
C6 C7 C8 131.24(14)
C2 C7 C8 107.87(13)
C2 C1 C11 109.58(12)
C2 C1 C12 100.65(12)
C11 C1 C12 108.97(12)
C2 C1 H1 112.3
C11 C1 H1 112.3
C12 C1 H1 112.3
C3 C2 C7 120.78(14)
C3 C2 C1 130.10(14)
C7 C2 C1 109.11(13)
C8 C12 C1 100.48(12)
C8 C12 H12A 111.7
C1 C12 H12A 111.7
C8 C12 H12B 111.7
C1 C12 H12B 111.7
H12A C12 H12B 109.4
C9 C8 C7 107.28(12)
C9 C8 C12 107.79(13)
C7 C8 C12 100.49(12)
C9 C8 H8 113.4
C7 C8 H8 113.4
C12 C8 H8 113.4
C4 C5 C6 120.84(15)
C4 C5 H5 119.6
C6 C5 H5 119.6
C2 C3 C4 118.46(15)
C2 C3 H3 120.8
C4 C3 H3 120.8
C5 C4 C3 120.70(15)
C5 C4 H4 119.7
C3 C4 H4 119.7
C7 C6 C5 118.33(15)
C7 C6 H6 120.8
C5 C6 H6 120.8

loop_
_geom_bond_atom_site_label_1
_geom_bond_atom_site_label_2
_geom_bond_distance
Br1 C10 1.9061(15)
Br2 C11 1.9908(15)
C10 C9 1.325(2)
C10 C11 1.498(2)
C9 C8 1.517(2)
C9 H9 0.9500
C11 C1 1.541(2)
C11 H11 1.0000
C7 C6 1.380(2)
C7 C2 1.400(2)
C7 C8 1.526(2)
C1 C2 1.521(2)
C1 C12 1.541(2)
C1 H1 1.0000
C2 C3 1.382(2)
C12 C8 1.539(2)
C12 H12A 0.9900
C12 H12B 0.9900
C8 H8 1.0000
C5 C4 1.385(2)
C5 C6 1.399(2)
C5 H5 0.9500
C3 C4 1.397(2)
C3 H3 0.9500
C4 H4 0.9500
C6 H6 0.9500

loop_
_geom_torsion_atom_site_label_1
_geom_torsion_atom_site_label_2
_geom_torsion_atom_site_label_3
_geom_torsion_atom_site_label_4
_geom_torsion
C11 C10 C9 C8 -0.4(2)
Br1 C10 C9 C8 175.59(11)
C9 C10 C11 C1 3.2(2)
Br1 C10 C11 C1 -172.90(10)
C9 C10 C11 Br2 -117.19(15)
Br1 C10 C11 Br2 66.68(12)
C10 C11 C1 C2 68.38(16)
Br2 C11 C1 C2 -170.97(10)
C10 C11 C1 C12 -40.88(17)
Br2 C11 C1 C12 79.77(13)
C6 C7 C2 C3 0.3(2)
C8 C7 C2 C3 -178.29(14)
C6 C7 C2 C1 -178.77(14)
C8 C7 C2 C1 2.62(16)
C11 C1 C2 C3 91.68(19)
C12 C1 C2 C3 -153.62(16)
C11 C1 C2 C7 -89.35(15)
C12 C1 C2 C7 25.36(15)
C2 C1 C12 C8 -42.36(14)
C11 C1 C12 C8 72.80(14)
C10 C9 C8 C7 -72.51(18)
C10 C9 C8 C12 34.95(19)
C6 C7 C8 C9 -95.45(19)
C2 C7 C8 C9 82.96(15)
C6 C7 C8 C12 152.03(16)
C2 C7 C8 C12 -29.56(15)
C1 C12 C8 C9 -68.19(14)
C1 C12 C8 C7 43.94(14)
C7 C2 C3 C4 -1.4(2)
C1 C2 C3 C4 177.45(15)
C6 C5 C4 C3 0.4(2)
C2 C3 C4 C5 1.1(2)
C2 C7 C6 C5 1.1(2)
C8 C7 C6 C5 179.37(15)
C4 C5 C6 C7 -1.5(2)

loop_
_cod_related_entry_id
_cod_related_entry_database
_cod_related_entry_code
1 ChemSpider 2761463
